data_7056016
loop_
_publ_author_name
'Yutronkie, Nathan J.'
'Tami, Perrine'
'Singh, Simarpreet'
'Kleisath, Elizabeth'
'Gabidullin, Bulat M.'
'Davis, Rebecca'
'Brusso, Jaclyn L.'

_publ_section_title
;
 S-Functionalization of 3,5-bis(2-pyridyl)-1,2,4,6-thiatriazine: probing
 the effect of alkyl chain length in the development of tethered materials
;
_journal_issue 6
_journal_name_full 'New J. Chem.'
_journal_page_first 2268
_journal_paper_doi 10.1039/C6NJ03721F
_journal_volume 41
_journal_year 2017
_chemical_formula_sum 'C36 H40 Cl4 N10 S2'
_chemical_formula_weight 818.70
_space_group_crystal_system monoclinic
_space_group_IT_number 15
_space_group_name_Hall '-C 2yc'
_space_group_name_H-M_alt 'C 1 2/c 1'
_symmetry_space_group_name_Hall '-C 2yc'
_symmetry_space_group_name_H-M 'C 1 2/c 1'
_atom_sites_solution_hydrogens geom
_audit_creation_method SHELXL-2014/7
_audit_update_record
;
2016-11-23 deposited with the CCDC.
2017-02-08 downloaded from the CCDC.
;
_cell_angle_alpha 90
_cell_angle_beta 122.227(3)
_cell_angle_gamma 90
_cell_formula_units_Z 4
_cell_length_a 18.9919(12)
_cell_length_b 14.2910(8)
_cell_length_c 16.4594(16)
_cell_measurement_reflns_used 1992
_cell_measurement_temperature 200(2)
_cell_measurement_theta_max 25.78
_cell_measurement_theta_min 2.54
_cell_volume 3779.1(5)
_computing_cell_refinement 'APEX II, Bruker (2009)'
_computing_data_collection 'APEX II, Bruker (2009)'
_computing_data_reduction 'XPREP, Bruker (2009)'
_computing_molecular_graphics 'Mercury (Macrae et al., 2008)'
_computing_publication_material 'CIFTAB (Sheldrick, 1997)'
_computing_structure_refinement 'SHELXL-2014/7 (Sheldrick, 2014)'
_computing_structure_solution 'SHELXS-03 (Sheldrick, 2003)'
_diffrn_ambient_temperature 200(2)
_diffrn_measured_fraction_theta_full 0.988
_diffrn_measured_fraction_theta_max 0.988
_diffrn_measurement_device_type 'Bruker APEX-II CCD'
_diffrn_measurement_method '\f and \w scans'
_diffrn_radiation_type MoK\a
_diffrn_radiation_wavelength 0.71073
_diffrn_reflns_av_R_equivalents 0.0381
_diffrn_reflns_av_unetI/netI 0.0639
_diffrn_reflns_Laue_measured_fraction_full 0.988
_diffrn_reflns_Laue_measured_fraction_max 0.988
_diffrn_reflns_limit_h_max 22
_diffrn_reflns_limit_h_min -21
_diffrn_reflns_limit_k_max 14
_diffrn_reflns_limit_k_min -17
_diffrn_reflns_limit_l_max 19
_diffrn_reflns_limit_l_min -18
_diffrn_reflns_number 7805
_diffrn_reflns_point_group_measured_fraction_full 0.988
_diffrn_reflns_point_group_measured_fraction_max 0.988
_diffrn_reflns_theta_full 25.239
_diffrn_reflns_theta_max 25.239
_diffrn_reflns_theta_min 1.907
_exptl_absorpt_coefficient_mu 0.467
_exptl_absorpt_correction_T_max 0.7461
_exptl_absorpt_correction_T_min 0.6129
_exptl_absorpt_correction_type multi-scan
_exptl_absorpt_process_details 'SADABS, Bruker (2003)'
_exptl_crystal_colour yellow
_exptl_crystal_density_diffrn 1.439
_exptl_crystal_description plate
_exptl_crystal_F_000 1704
_exptl_crystal_size_max 0.715
_exptl_crystal_size_mid 0.441
_exptl_crystal_size_min 0.280
_refine_diff_density_max 0.756
_refine_diff_density_min -0.608
_refine_diff_density_rms 0.116
_refine_ls_extinction_method none
_refine_ls_goodness_of_fit_ref 1.079
_refine_ls_hydrogen_treatment constr
_refine_ls_matrix_type full
_refine_ls_number_parameters 245
_refine_ls_number_reflns 3374
_refine_ls_number_restraints 17
_refine_ls_restrained_S_all 1.089
_refine_ls_R_factor_all 0.1292
_refine_ls_R_factor_gt 0.0872
_refine_ls_shift/su_max 0.001
_refine_ls_shift/su_mean 0.000
_refine_ls_structure_factor_coef Fsqd
_refine_ls_weighting_details 'w=1/[\s^2^(Fo^2^)+(0.1393P)^2^+7.7477P] where P=(Fo^2^+2Fc^2^)/3'
_refine_ls_weighting_scheme calc
_refine_ls_wR_factor_gt 0.2195
_refine_ls_wR_factor_ref 0.2481
_reflns_Friedel_coverage 0.000
_reflns_number_gt 2241
_reflns_number_total 3374
_reflns_threshold_expression 'I > 2\s(I)'
_cod_data_source_file c6nj03721f2.cif
_cod_data_source_block shelx
_cod_depositor_comments 'Adding full bibliography for 7056015--7056016.cif.'
_cod_database_code 7056016
_shelx_shelxl_version_number 2014/7
_shelx_space_group_comment
;
The symmetry employed for this shelxl refinement is uniquely defined
by the following loop, which should always be used as a source of
symmetry information in preference to the above space-group names.
They are only intended as comments.
;
_shelx_estimated_absorpt_t_min 0.731
_shelx_estimated_absorpt_t_max 0.880

loop_
_space_group_symop_operation_xyz
'x, y, z'
'-x, y, -z+1/2'
'x+1/2, y+1/2, z'
'-x+1/2, y+1/2, -z+1/2'
'-x, -y, -z'
'x, -y, z-1/2'
'-x+1/2, -y+1/2, -z'
'x+1/2, -y+1/2, z-1/2'

loop_
_atom_site_label
_atom_site_type_symbol
_atom_site_fract_x
_atom_site_fract_y
_atom_site_fract_z
_atom_site_U_iso_or_equiv
_atom_site_adp_type
_atom_site_occupancy
_atom_site_site_symmetry_order
_atom_site_calc_flag
_atom_site_refinement_flags_posn
_atom_site_refinement_flags_adp
_atom_site_refinement_flags_occupancy
_atom_site_disorder_assembly
_atom_site_disorder_group
C2 C 0.7371(3) 0.4907(4) 0.8971(4) 0.0393(14) Uani 1 1 d . . . . .
H2 H 0.7779 0.4468 0.9392 0.047 Uiso 1 1 calc R U . . .
C3 C 0.6742(4) 0.5129(4) 0.9116(4) 0.0489(16) Uani 1 1 d . . . . .
H3 H 0.6701 0.4830 0.9606 0.059 Uiso 1 1 calc R U . . .
C4 C 0.6178(4) 0.5789(5) 0.8540(5) 0.0582(18) Uani 1 1 d . . . . .
H4 H 0.5740 0.5964 0.8625 0.070 Uiso 1 1 calc R U . . .
C5 C 0.6250(4) 0.6200(4) 0.7832(4) 0.0412(14) Uani 1 1 d . . . . .
H5 H 0.5860 0.6659 0.7421 0.049 Uiso 1 1 calc R U . . .
C6 C 0.6886(3) 0.5943(3) 0.7727(3) 0.0273(11) Uani 1 1 d . . . . .
C7 C 0.6998(3) 0.6392(3) 0.6974(3) 0.0239(11) Uani 1 1 d . . . . .
C9 C 0.6449(3) 0.7498(3) 0.5753(3) 0.0244(11) Uani 1 1 d . . . . .
C10 C 0.5727(3) 0.8133(3) 0.5168(3) 0.0212(10) Uani 1 1 d . . . . .
C11 C 0.5090(3) 0.8201(4) 0.5343(4) 0.0332(12) Uani 1 1 d . . . . .
H11 H 0.5120 0.7870 0.5861 0.040 Uiso 1 1 calc R U . . .
C12 C 0.4413(3) 0.8757(4) 0.4751(4) 0.0387(14) Uani 1 1 d . . . . .
H12 H 0.3962 0.8806 0.4844 0.046 Uiso 1 1 calc R U . . .
C13 C 0.4402(3) 0.9241(4) 0.4022(4) 0.0392(14) Uani 1 1 d . . . . .
H13 H 0.3945 0.9630 0.3600 0.047 Uiso 1 1 calc R U . . .
C14 C 0.5066(3) 0.9146(4) 0.3923(4) 0.0354(13) Uani 1 1 d . . . . .
H14 H 0.5059 0.9492 0.3426 0.042 Uiso 1 1 calc R U . . .
C18 C 0.8583(3) 0.7399(3) 0.6882(3) 0.0260(11) Uani 1 1 d . . . . .
H18A H 0.9098 0.7020 0.7234 0.031 Uiso 1 1 calc R U . . .
H18B H 0.8659 0.7849 0.6478 0.031 Uiso 1 1 calc R U . . .
C19 C 0.8504(3) 0.7953(3) 0.7615(3) 0.0263(11) Uani 1 1 d . . . . .
H19A H 0.8439 0.7519 0.8039 0.032 Uiso 1 1 calc R U . . .
H19B H 0.8002 0.8355 0.7281 0.032 Uiso 1 1 calc R U . . .
C20 C 0.9278(3) 0.8565(4) 0.8222(3) 0.0285(11) Uani 1 1 d . . . . .
H20A H 0.9780 0.8165 0.8508 0.034 Uiso 1 1 calc R U . . .
H20B H 0.9316 0.9027 0.7799 0.034 Uiso 1 1 calc R U . . .
C21 C 0.9264(3) 0.9084(3) 0.9024(3) 0.0269(11) Uani 1 1 d . . . . .
H21A H 0.9260 0.8620 0.9467 0.032 Uiso 1 1 calc R U . . .
H21B H 0.8743 0.9451 0.8739 0.032 Uiso 1 1 calc R U . . .
C22 C 1.0001(3) 0.9743(4) 0.9598(3) 0.0309(12) Uani 1 1 d . . . . .
H22A H 1.0522 0.9376 0.9876 0.037 Uiso 1 1 calc R U . . .
H22B H 1.0002 1.0209 0.9154 0.037 Uiso 1 1 calc R U . . .
N1 N 0.7440(3) 0.5272(3) 0.8275(3) 0.0314(10) Uani 1 1 d . . . . .
N8 N 0.6482(2) 0.7121(3) 0.6531(3) 0.0263(9) Uani 1 1 d . . . . .
N15 N 0.5724(3) 0.8605(3) 0.4469(3) 0.0328(11) Uani 1 1 d . . . . .
N16 N 0.7551(2) 0.6030(3) 0.6827(3) 0.0286(10) Uani 1 1 d . . . . .
N17 N 0.6938(2) 0.7341(3) 0.5433(3) 0.0271(10) Uani 1 1 d . . . . .
S1 S 0.77355(7) 0.66192(8) 0.60890(8) 0.0236(4) Uani 1 1 d . . . . .
C23 C 0.6875(5) 0.8800(5) 0.8144(6) 0.075(2) Uani 1 1 d D U . . .
H23A H 0.7123 0.9430 0.8240 0.090 Uiso 1 1 calc R U . A 1
H23B H 0.6809 0.8532 0.7553 0.090 Uiso 1 1 calc R U . A 1
Cl1 Cl 0.75570(17) 0.80850(18) 0.91315(19) 0.0978(9) Uani 1 1 d D U . . .
Cl2 Cl 0.5909(9) 0.8903(13) 0.7994(14) 0.136(4) Uani 0.57(4) 1 d D U P B 1
Cl2' Cl 0.6138(9) 0.9287(16) 0.8307(12) 0.095(5) Uani 0.43(4) 1 d D U P B 2

loop_
_atom_site_aniso_label
_atom_site_aniso_U_11
_atom_site_aniso_U_22
_atom_site_aniso_U_33
_atom_site_aniso_U_23
_atom_site_aniso_U_13
_atom_site_aniso_U_12
C2 0.035(3) 0.039(3) 0.037(3) 0.018(3) 0.015(3) 0.007(2)
C3 0.046(4) 0.058(4) 0.050(4) 0.027(3) 0.031(3) 0.008(3)
C4 0.057(4) 0.070(4) 0.073(4) 0.028(4) 0.051(4) 0.015(3)
C5 0.037(3) 0.045(3) 0.048(3) 0.022(3) 0.028(3) 0.012(3)
C6 0.026(3) 0.029(3) 0.027(2) 0.001(2) 0.014(2) -0.005(2)
C7 0.025(2) 0.023(2) 0.023(2) -0.0028(19) 0.011(2) -0.0086(19)
C9 0.026(2) 0.026(2) 0.020(2) -0.007(2) 0.011(2) -0.009(2)
C10 0.019(2) 0.026(2) 0.016(2) -0.0045(18) 0.0073(19) -0.0059(18)
C11 0.032(3) 0.037(3) 0.028(3) 0.000(2) 0.014(2) -0.003(2)
C12 0.024(3) 0.044(3) 0.043(3) -0.002(3) 0.014(3) 0.001(2)
C13 0.030(3) 0.040(3) 0.032(3) 0.000(2) 0.006(2) 0.001(2)
C14 0.035(3) 0.037(3) 0.027(3) 0.008(2) 0.012(2) 0.001(2)
C18 0.025(2) 0.033(3) 0.020(2) -0.002(2) 0.012(2) -0.005(2)
C19 0.027(3) 0.026(2) 0.021(2) -0.004(2) 0.010(2) -0.005(2)
C20 0.027(3) 0.031(3) 0.024(2) -0.004(2) 0.011(2) -0.011(2)
C21 0.028(3) 0.026(2) 0.024(2) -0.005(2) 0.013(2) -0.006(2)
C22 0.024(3) 0.037(3) 0.026(3) -0.006(2) 0.009(2) -0.008(2)
N1 0.028(2) 0.034(2) 0.032(2) 0.0097(19) 0.016(2) -0.0011(18)
N8 0.027(2) 0.035(2) 0.023(2) 0.0036(18) 0.0176(18) 0.0029(18)
N15 0.031(2) 0.039(2) 0.030(2) 0.001(2) 0.017(2) -0.0055(19)
N16 0.031(2) 0.025(2) 0.033(2) -0.0007(18) 0.019(2) -0.0017(17)
N17 0.024(2) 0.036(2) 0.022(2) 0.0009(18) 0.0130(18) -0.0008(17)
S1 0.0251(6) 0.0265(6) 0.0208(6) -0.0072(5) 0.0134(5) -0.0031(5)
C23 0.101(5) 0.058(4) 0.085(5) -0.024(4) 0.063(4) -0.008(4)
Cl1 0.0974(18) 0.0962(17) 0.0927(17) 0.0010(14) 0.0460(14) -0.0103(13)
Cl2 0.177(7) 0.115(7) 0.161(9) 0.016(6) 0.121(7) 0.050(5)
Cl2' 0.088(7) 0.124(9) 0.111(7) 0.029(6) 0.079(6) 0.043(6)

loop_
_atom_type_symbol
_atom_type_description
_atom_type_scat_dispersion_real
_atom_type_scat_dispersion_imag
_atom_type_scat_source
C C 0.0033 0.0016 'International Tables Vol C Tables 4.2.6.8 and 6.1.1.4'
H H 0.0000 0.0000 'International Tables Vol C Tables 4.2.6.8 and 6.1.1.4'
N N 0.0061 0.0033 'International Tables Vol C Tables 4.2.6.8 and 6.1.1.4'
S S 0.1246 0.1234 'International Tables Vol C Tables 4.2.6.8 and 6.1.1.4'
Cl Cl 0.1484 0.1585 'International Tables Vol C Tables 4.2.6.8 and 6.1.1.4'

loop_
_geom_angle_atom_site_label_1
_geom_angle_atom_site_label_2
_geom_angle_atom_site_label_3
_geom_angle
_geom_angle_site_symmetry_1
N1 C2 C3 123.7(5) .
N1 C2 H2 118.1 .
C3 C2 H2 118.1 .
C4 C3 C2 118.1(5) .
C4 C3 H3 121.0 .
C2 C3 H3 121.0 .
C3 C4 C5 119.4(6) .
C3 C4 H4 120.3 .
C5 C4 H4 120.3 .
C6 C5 C4 119.2(5) .
C6 C5 H5 120.4 .
C4 C5 H5 120.4 .
N1 C6 C5 122.4(5) .
N1 C6 C7 116.7(4) .
C5 C6 C7 120.9(4) .
N16 C7 N8 129.2(4) .
N16 C7 C6 117.6(4) .
N8 C7 C6 113.2(4) .
N17 C9 N8 128.7(4) .
N17 C9 C10 116.8(4) .
N8 C9 C10 114.4(4) .
N15 C10 C11 122.8(4) .
N15 C10 C9 116.4(4) .
C11 C10 C9 120.8(4) .
C12 C11 C10 118.8(5) .
C12 C11 H11 120.6 .
C10 C11 H11 120.6 .
C13 C12 C11 118.7(6) .
C13 C12 H12 120.6 .
C11 C12 H12 120.6 .
C14 C13 C12 118.1(5) .
C14 C13 H13 121.0 .
C12 C13 H13 121.0 .
N15 C14 C13 125.0(5) .
N15 C14 H14 117.5 .
C13 C14 H14 117.5 .
C19 C18 S1 117.9(3) .
C19 C18 H18A 107.8 .
S1 C18 H18A 107.8 .
C19 C18 H18B 107.8 .
S1 C18 H18B 107.8 .
H18A C18 H18B 107.2 .
C18 C19 C20 110.4(4) .
C18 C19 H19A 109.6 .
C20 C19 H19A 109.6 .
C18 C19 H19B 109.6 .
C20 C19 H19B 109.6 .
H19A C19 H19B 108.1 .
C21 C20 C19 112.8(4) .
C21 C20 H20A 109.0 .
C19 C20 H20A 109.0 .
C21 C20 H20B 109.0 .
C19 C20 H20B 109.0 .
H20A C20 H20B 107.8 .
C20 C21 C22 113.7(4) .
C20 C21 H21A 108.8 .
C22 C21 H21A 108.8 .
C20 C21 H21B 108.8 .
C22 C21 H21B 108.8 .
H21A C21 H21B 107.7 .
C22 C22 C21 114.2(5) 5_777
C22 C22 H22A 108.7 5_777
C21 C22 H22A 108.7 .
C22 C22 H22B 108.7 5_777
C21 C22 H22B 108.7 .
H22A C22 H22B 107.6 .
C2 N1 C6 117.0(5) .
C7 N8 C9 118.1(4) .
C14 N15 C10 116.5(5) .
C7 N16 S1 116.0(3) .
C9 N17 S1 116.1(3) .
N16 S1 N17 108.3(2) .
N16 S1 C18 103.7(2) .
N17 S1 C18 103.7(2) .
Cl2' C23 Cl1 110.6(6) .
Cl2 C23 Cl1 112.6(6) .
Cl2 C23 H23A 109.1 .
Cl1 C23 H23A 109.1 .
Cl2 C23 H23B 109.1 .
Cl1 C23 H23B 109.1 .
H23A C23 H23B 107.8 .

loop_
_geom_bond_atom_site_label_1
_geom_bond_atom_site_label_2
_geom_bond_distance
_geom_bond_site_symmetry_2
C2 N1 1.328(6) .
C2 C3 1.375(8) .
C2 H2 0.9500 .
C3 C4 1.361(8) .
C3 H3 0.9500 .
C4 C5 1.375(8) .
C4 H4 0.9500 .
C5 C6 1.358(7) .
C5 H5 0.9500 .
C6 N1 1.352(6) .
C6 C7 1.509(7) .
C7 N16 1.305(6) .
C7 N8 1.347(6) .
C9 N17 1.308(6) .
C9 N8 1.359(6) .
C9 C10 1.491(7) .
C10 N15 1.332(6) .
C10 C11 1.388(7) .
C11 C12 1.378(7) .
C11 H11 0.9500 .
C12 C13 1.375(8) .
C12 H12 0.9500 .
C13 C14 1.361(8) .
C13 H13 0.9500 .
C14 N15 1.330(6) .
C14 H14 0.9500 .
C18 C19 1.516(7) .
C18 S1 1.815(5) .
C18 H18A 0.9900 .
C18 H18B 0.9900 .
C19 C20 1.536(6) .
C19 H19A 0.9900 .
C19 H19B 0.9900 .
C20 C21 1.526(7) .
C20 H20A 0.9900 .
C20 H20B 0.9900 .
C21 C22 1.526(6) .
C21 H21A 0.9900 .
C21 H21B 0.9900 .
C22 C22 1.516(10) 5_777
C22 H22A 0.9900 .
C22 H22B 0.9900 .
N16 S1 1.662(4) .
N17 S1 1.667(4) .
C23 Cl2' 1.707(11) .
C23 Cl2 1.720(12) .
C23 Cl1 1.765(9) .
C23 H23A 0.9900 .
C23 H23B 0.9900 .

loop_
_geom_hbond_atom_site_label_D
_geom_hbond_atom_site_label_H
_geom_hbond_atom_site_label_A
_geom_hbond_distance_DH
_geom_hbond_distance_HA
_geom_hbond_distance_DA
_geom_hbond_angle_DHA
_geom_hbond_site_symmetry_A
C3 H3 S1 0.95 3.00 3.716(6) 133.4 6_566
C13 H13 N1 0.95 2.62 3.316(7) 130.8 8_465
C14 H14 Cl2' 0.95 2.78 3.520(15) 135.7 6_575
C23 H23A N16 0.99 2.39 3.361(9) 167.9 4_656
C23 H23B N8 0.99 2.48 3.355(8) 146.6 .
C3 H3 S1 0.95 3.00 3.716(6) 133.4 6_566
C13 H13 N1 0.95 2.62 3.316(7) 130.8 8_465
C14 H14 Cl2' 0.95 2.78 3.520(15) 135.7 6_575
C23 H23A N16 0.99 2.39 3.361(9) 167.9 4_656
C23 H23B N8 0.99 2.48 3.355(8) 146.6 .

loop_
_geom_torsion_atom_site_label_1
_geom_torsion_atom_site_label_2
_geom_torsion_atom_site_label_3
_geom_torsion_atom_site_label_4
_geom_torsion
_geom_torsion_site_symmetry_4
N1 C2 C3 C4 -2.8(10) .
C2 C3 C4 C5 0.7(10) .
C3 C4 C5 C6 -0.4(10) .
C4 C5 C6 N1 2.1(9) .
C4 C5 C6 C7 -178.6(5) .
N1 C6 C7 N16 8.1(6) .
C5 C6 C7 N16 -171.3(5) .
N1 C6 C7 N8 -173.1(4) .
C5 C6 C7 N8 7.6(7) .
N17 C9 C10 N15 -11.0(6) .
N8 C9 C10 N15 172.2(4) .
N17 C9 C10 C11 167.5(4) .
N8 C9 C10 C11 -9.3(6) .
N15 C10 C11 C12 2.0(7) .
C9 C10 C11 C12 -176.4(4) .
C10 C11 C12 C13 -1.4(7) .
C11 C12 C13 C14 -0.1(8) .
C12 C13 C14 N15 1.2(8) .
S1 C18 C19 C20 179.6(3) .
C18 C19 C20 C21 -175.6(4) .
C19 C20 C21 C22 -176.4(4) .
C20 C21 C22 C22 -179.5(5) 5_777
C3 C2 N1 C6 4.4(8) .
C5 C6 N1 C2 -4.0(7) .
C7 C6 N1 C2 176.7(4) .
N16 C7 N8 C9 7.4(7) .
C6 C7 N8 C9 -171.3(4) .
N17 C9 N8 C7 -10.5(7) .
C10 C9 N8 C7 165.8(4) .
C13 C14 N15 C10 -0.8(8) .
C11 C10 N15 C14 -0.9(7) .
C9 C10 N15 C14 177.6(4) .
N8 C7 N16 S1 8.4(7) .
C6 C7 N16 S1 -173.0(3) .
N8 C9 N17 S1 -3.1(6) .
C10 C9 N17 S1 -179.3(3) .
C7 N16 S1 N17 -18.9(4) .
C7 N16 S1 C18 90.8(4) .
C9 N17 S1 N16 16.6(4) .
C9 N17 S1 C18 -93.1(4) .
C19 C18 S1 N16 -47.9(4) .
C19 C18 S1 N17 65.2(4) .
